data_2217934
loop_
_publ_author_name
'Yuan, Lian-shan'
'Li, Xiang'
'Yao, Cheng'

_publ_section_title
;
 Methyl 4-(butyrylamino)-5-methyl-2-nitrobenzoate
;
_journal_coeditor_code HK2408
_journal_issue 4
_journal_name_full 'Acta Crystallographica Section E'
_journal_page_first o742
_journal_paper_doi 10.1107/S1600536808005576
_journal_volume 64
_journal_year 2008
_chemical_formula_iupac 'C13 H16 N2 O5'
_chemical_formula_moiety 'C13 H16 N2 O5'
_chemical_formula_sum 'C13 H16 N2 O5'
_chemical_formula_weight 280.28
_chemical_name_systematic
;
Methyl 4-(butyrylamino)-5-methyl-2-nitrobenzoate
;
_space_group_IT_number 2
_symmetry_cell_setting triclinic
_symmetry_space_group_name_Hall '-P 1'
_symmetry_space_group_name_H-M 'P -1'
_atom_sites_solution_hydrogens geom
_atom_sites_solution_primary direct
_atom_sites_solution_secondary difmap
_audit_creation_method SHELXL-97
_cell_angle_alpha 81.06(3)
_cell_angle_beta 78.48(3)
_cell_angle_gamma 68.39(3)
_cell_formula_units_Z 2
_cell_length_a 7.6370(15)
_cell_length_b 8.7880(18)
_cell_length_c 11.329(2)
_cell_measurement_reflns_used 25
_cell_measurement_temperature 294(2)
_cell_measurement_theta_max 14
_cell_measurement_theta_min 9
_cell_volume 689.9(3)
_computing_cell_refinement 'CAD-4 Software (Enraf--Nonius, 1989)'
_computing_data_collection 'CAD-4 Software (Enraf--Nonius, 1989)'
_computing_data_reduction 'X-CAD4 (Harms & Wocadlo, 1995)'
_computing_molecular_graphics 'SHELXTL (Sheldrick, 2008)'
_computing_publication_material 'SHELXTL (Sheldrick, 2008)'
_computing_structure_refinement 'SHELXL97 (Sheldrick, 2008)'
_computing_structure_solution 'SHELXS97 (Sheldrick, 2008)'
_diffrn_ambient_temperature 294(2)
_diffrn_measured_fraction_theta_full 1.000
_diffrn_measured_fraction_theta_max 1.000
_diffrn_measurement_device_type 'Enraf--Nonius CAD-4'
_diffrn_measurement_method \w/2\q
_diffrn_radiation_monochromator graphite
_diffrn_radiation_source 'fine-focus sealed tube'
_diffrn_radiation_type MoK\a
_diffrn_radiation_wavelength 0.71073
_diffrn_reflns_av_R_equivalents 0.0324
_diffrn_reflns_av_sigmaI/netI 0.0548
_diffrn_reflns_limit_h_max 9
_diffrn_reflns_limit_h_min -9
_diffrn_reflns_limit_k_max 10
_diffrn_reflns_limit_k_min -10
_diffrn_reflns_limit_l_max 13
_diffrn_reflns_limit_l_min 0
_diffrn_reflns_number 2919
_diffrn_reflns_theta_full 25.97
_diffrn_reflns_theta_max 25.97
_diffrn_reflns_theta_min 1.84
_diffrn_standards_decay_% 0
_diffrn_standards_interval_time 120
_diffrn_standards_number 3
_exptl_absorpt_coefficient_mu 0.105
_exptl_absorpt_correction_T_max 0.9796
_exptl_absorpt_correction_T_min 0.9593
_exptl_absorpt_correction_type psi-scan
_exptl_absorpt_process_details '(North <i>et al.</i>,  1968)'
_exptl_crystal_colour colorless
_exptl_crystal_density_diffrn 1.349
_exptl_crystal_density_method 'not measured'
_exptl_crystal_description block
_exptl_crystal_F_000 296
_exptl_crystal_size_max 0.30
_exptl_crystal_size_mid 0.20
_exptl_crystal_size_min 0.10
_refine_diff_density_max 0.198
_refine_diff_density_min -0.180
_refine_ls_extinction_method none
_refine_ls_goodness_of_fit_ref 1.007
_refine_ls_hydrogen_treatment constr
_refine_ls_matrix_type full
_refine_ls_number_parameters 181
_refine_ls_number_reflns 2704
_refine_ls_number_restraints 0
_refine_ls_restrained_S_all 1.007
_refine_ls_R_factor_all 0.0983
_refine_ls_R_factor_gt 0.0556
_refine_ls_shift/su_max 0.000
_refine_ls_shift/su_mean 0.000
_refine_ls_structure_factor_coef Fsqd
_refine_ls_weighting_details 'calc w=1/[\s^2^(Fo^2^)+(0.06P)^2^+0.4P] where P=(Fo^2^+2Fc^2^)/3'
_refine_ls_weighting_scheme calc
_refine_ls_wR_factor_gt 0.1271
_refine_ls_wR_factor_ref 0.1610
_reflns_number_gt 1650
_reflns_number_total 2704
_reflns_threshold_expression I>2\s(I)
_cod_data_source_file hk2408.cif
_cod_data_source_block I
_cod_database_code 2217934
_cod_database_fobs_code 2217934

loop_
_symmetry_equiv_pos_as_xyz
'x, y, z'
'-x, -y, -z'

loop_
_atom_site_type_symbol
_atom_site_label
_atom_site_fract_x
_atom_site_fract_y
_atom_site_fract_z
_atom_site_U_iso_or_equiv
_atom_site_adp_type
_atom_site_calc_flag
_atom_site_refinement_flags
_atom_site_occupancy
N N1 0.2769(4) -0.1219(3) -0.0125(2) 0.0492(6) Uani d . 1
H H1A 0.3013 -0.2242 0.0119 0.059 Uiso calc R 1
O O1 0.2083(4) 0.0590(3) -0.1748(2) 0.0845(9) Uani d . 1
C C1 0.2766(5) -0.3253(4) -0.3938(3) 0.0681(10) Uani d . 1
H H1B 0.2607 -0.2909 -0.4769 0.102 Uiso calc R 1
H H1C 0.1823 -0.3727 -0.3551 0.102 Uiso calc R 1
H H1D 0.4016 -0.4056 -0.3901 0.102 Uiso calc R 1
N N2 0.1750(4) 0.4161(3) 0.1056(2) 0.0454(6) Uani d . 1
O O2 0.0124(3) 0.5069(2) 0.1365(2) 0.0693(7) Uani d . 1
C C2 0.2531(5) -0.1773(4) -0.3296(3) 0.0520(8) Uani d . 1
H H2A 0.3459 -0.1278 -0.3706 0.062 Uiso calc R 1
H H2B 0.1270 -0.0962 -0.3341 0.062 Uiso calc R 1
O O3 0.3005(3) 0.4618(3) 0.0453(2) 0.0634(7) Uani d . 1
C C3 0.2792(4) -0.2244(3) -0.1980(2) 0.0454(7) Uani d . 1
H H3A 0.1893 -0.2776 -0.1582 0.054 Uiso calc R 1
H H3B 0.4066 -0.3034 -0.1941 0.054 Uiso calc R 1
O O4 0.2265(3) 0.1922(2) 0.46212(17) 0.0595(6) Uani d . 1
C C4 0.2510(4) -0.0805(3) -0.1302(2) 0.0445(7) Uani d . 1
O O5 0.2355(3) 0.4105(2) 0.33631(17) 0.0585(6) Uani d . 1
C C5 0.2695(4) -0.0219(3) 0.0744(2) 0.0397(6) Uani d . 1
C C6 0.2311(4) 0.1466(3) 0.0483(2) 0.0383(6) Uani d . 1
H H6A 0.2122 0.1962 -0.0291 0.046 Uiso calc R 1
C C7 0.2217(4) 0.2382(3) 0.1391(2) 0.0356(6) Uani d . 1
C C8 0.2483(4) 0.1712(3) 0.2565(2) 0.0394(6) Uani d . 1
C C9 0.2896(4) 0.0022(3) 0.2777(2) 0.0461(7) Uani d . 1
H H9A 0.3106 -0.0474 0.3548 0.055 Uiso calc R 1
C C10 0.3010(4) -0.0948(3) 0.1907(2) 0.0456(7) Uani d . 1
C C11 0.3466(7) -0.2777(4) 0.2205(3) 0.0822(13) Uani d . 1
H H11A 0.3653 -0.3065 0.3035 0.123 Uiso calc R 1
H H11B 0.4607 -0.3358 0.1691 0.123 Uiso calc R 1
H H11C 0.2428 -0.3069 0.2079 0.123 Uiso calc R 1
C C12 0.2353(4) 0.2736(3) 0.3534(2) 0.0402(6) Uani d . 1
C C13 0.2136(6) 0.2797(4) 0.5634(3) 0.0723(11) Uani d . 1
H H13A 0.2095 0.2093 0.6370 0.108 Uiso calc R 1
H H13B 0.0999 0.3754 0.5674 0.108 Uiso calc R 1
H H13C 0.3230 0.3125 0.5531 0.108 Uiso calc R 1

loop_
_atom_site_aniso_label
_atom_site_aniso_U_11
_atom_site_aniso_U_22
_atom_site_aniso_U_33
_atom_site_aniso_U_12
_atom_site_aniso_U_13
_atom_site_aniso_U_23
N1 0.0804(19) 0.0346(12) 0.0354(12) -0.0212(12) -0.0131(12) -0.0035(9)
O1 0.165(3) 0.0436(13) 0.0494(13) -0.0360(15) -0.0326(15) 0.0018(10)
C1 0.090(3) 0.072(2) 0.0495(19) -0.032(2) -0.0078(18) -0.0197(16)
N2 0.0652(17) 0.0380(13) 0.0380(13) -0.0210(13) -0.0154(12) -0.0009(10)
O2 0.0695(16) 0.0383(12) 0.0819(17) 0.0019(11) -0.0134(13) -0.0029(11)
C2 0.059(2) 0.0473(16) 0.0487(17) -0.0144(14) -0.0101(15) -0.0114(13)
O3 0.0922(18) 0.0483(12) 0.0568(13) -0.0405(12) -0.0019(12) 0.0022(10)
C3 0.0543(18) 0.0422(15) 0.0443(16) -0.0216(13) -0.0042(13) -0.0099(12)
O4 0.1073(18) 0.0430(11) 0.0345(11) -0.0323(11) -0.0149(11) -0.0013(9)
C4 0.0537(18) 0.0375(15) 0.0423(16) -0.0169(13) -0.0060(13) -0.0029(12)
O5 0.1011(18) 0.0393(11) 0.0447(12) -0.0343(11) -0.0136(11) -0.0036(9)
C5 0.0521(17) 0.0328(13) 0.0365(14) -0.0161(12) -0.0063(12) -0.0072(11)
C6 0.0496(17) 0.0333(13) 0.0312(13) -0.0133(12) -0.0063(12) -0.0035(10)
C7 0.0435(16) 0.0272(12) 0.0377(14) -0.0140(11) -0.0081(12) -0.0007(10)
C8 0.0469(17) 0.0336(13) 0.0402(15) -0.0168(12) -0.0065(12) -0.0036(11)
C9 0.071(2) 0.0356(14) 0.0319(14) -0.0193(14) -0.0096(13) 0.0002(11)
C10 0.070(2) 0.0306(13) 0.0362(14) -0.0193(13) -0.0060(13) -0.0003(11)
C11 0.164(4) 0.0358(16) 0.0499(19) -0.035(2) -0.026(2) 0.0017(14)
C12 0.0459(17) 0.0356(14) 0.0384(15) -0.0138(12) -0.0063(12) -0.0028(11)
C13 0.129(3) 0.0519(19) 0.0386(18) -0.032(2) -0.0169(19) -0.0070(14)

loop_
_atom_type_symbol
_atom_type_description
_atom_type_scat_dispersion_real
_atom_type_scat_dispersion_imag
_atom_type_scat_source
C C 0.0033 0.0016 'International Tables Vol C Tables 4.2.6.8 and 6.1.1.4'
H H 0.0000 0.0000 'International Tables Vol C Tables 4.2.6.8 and 6.1.1.4'
N N 0.0061 0.0033 'International Tables Vol C Tables 4.2.6.8 and 6.1.1.4'
O O 0.0106 0.0060 'International Tables Vol C Tables 4.2.6.8 and 6.1.1.4'

loop_
_geom_angle_atom_site_label_1
_geom_angle_atom_site_label_2
_geom_angle_atom_site_label_3
_geom_angle
C4 N1 C5 129.3(2)
C4 N1 H1A 115.4
C5 N1 H1A 115.4
C2 C1 H1B 109.5
C2 C1 H1C 109.5
H1B C1 H1C 109.5
C2 C1 H1D 109.5
H1B C1 H1D 109.5
H1C C1 H1D 109.5
O3 N2 O2 124.3(2)
O3 N2 C7 117.5(2)
O2 N2 C7 118.1(2)
C3 C2 C1 112.0(3)
C3 C2 H2A 109.2
C1 C2 H2A 109.2
C3 C2 H2B 109.2
C1 C2 H2B 109.2
H2A C2 H2B 107.9
C4 C3 C2 113.6(2)
C4 C3 H3A 108.8
C2 C3 H3A 108.8
C4 C3 H3B 108.8
C2 C3 H3B 108.8
H3A C3 H3B 107.7
C12 O4 C13 116.5(2)
O1 C4 N1 122.4(3)
O1 C4 C3 123.6(3)
N1 C4 C3 114.0(2)
C6 C5 N1 122.0(2)
C6 C5 C10 119.7(2)
N1 C5 C10 118.3(2)
C7 C6 C5 118.9(2)
C7 C6 H6A 120.6
C5 C6 H6A 120.6
C6 C7 C8 123.3(2)
C6 C7 N2 115.7(2)
C8 C7 N2 121.0(2)
C7 C8 C9 115.8(2)
C7 C8 C12 122.1(2)
C9 C8 C12 122.1(2)
C10 C9 C8 123.4(3)
C10 C9 H9A 118.3
C8 C9 H9A 118.3
C9 C10 C5 119.0(2)
C9 C10 C11 120.3(2)
C5 C10 C11 120.7(2)
C10 C11 H11A 109.5
C10 C11 H11B 109.5
H11A C11 H11B 109.5
C10 C11 H11C 109.5
H11A C11 H11C 109.5
H11B C11 H11C 109.5
O5 C12 O4 123.6(2)
O5 C12 C8 124.7(2)
O4 C12 C8 111.7(2)
O4 C13 H13A 109.5
O4 C13 H13B 109.5
H13A C13 H13B 109.5
O4 C13 H13C 109.5
H13A C13 H13C 109.5
H13B C13 H13C 109.5

loop_
_geom_bond_atom_site_label_1
_geom_bond_atom_site_label_2
_geom_bond_distance
N1 C4 1.361(3)
N1 C5 1.398(3)
N1 H1A 0.8600
O1 C4 1.202(3)
C1 C2 1.524(4)
C1 H1B 0.9600
C1 H1C 0.9600
C1 H1D 0.9600
N2 O3 1.218(3)
N2 O2 1.218(3)
N2 C7 1.474(3)
C2 C3 1.516(4)
C2 H2A 0.9700
C2 H2B 0.9700
C3 C4 1.507(4)
C3 H3A 0.9700
C3 H3B 0.9700
O4 C12 1.327(3)
O4 C13 1.446(3)
O5 C12 1.190(3)
C5 C6 1.394(3)
C5 C10 1.399(4)
C6 C7 1.377(3)
C6 H6A 0.9300
C7 C8 1.391(3)
C8 C9 1.391(4)
C8 C12 1.490(4)
C9 C10 1.370(4)
C9 H9A 0.9300
C10 C11 1.512(4)
C11 H11A 0.9600
C11 H11B 0.9600
C11 H11C 0.9600
C13 H13A 0.9600
C13 H13B 0.9600
C13 H13C 0.9600

loop_
_geom_hbond_atom_site_label_D
_geom_hbond_atom_site_label_H
_geom_hbond_atom_site_label_A
_geom_hbond_site_symmetry_A
_geom_hbond_distance_DH
_geom_hbond_distance_HA
_geom_hbond_distance_DA
_geom_hbond_angle_DHA
_geom_hbond_publ_flag
C6 H6A O1 . 0.93 2.200 2.809(3) 122.00 yes
C9 H9A O4 . 0.93 2.410 2.734(3) 100.00 yes
C13 H13A O1 1_556 0.96 2.330 3.284(4) 174.00 yes

loop_
_geom_torsion_atom_site_label_1
_geom_torsion_atom_site_label_2
_geom_torsion_atom_site_label_3
_geom_torsion_atom_site_label_4
_geom_torsion
C1 C2 C3 C4 -178.2(3)
C5 N1 C4 O1 -3.1(5)
C5 N1 C4 C3 177.3(3)
C2 C3 C4 O1 1.4(4)
C2 C3 C4 N1 -179.1(3)
C4 N1 C5 C6 0.1(5)
C4 N1 C5 C10 179.8(3)
N1 C5 C6 C7 178.5(3)
C10 C5 C6 C7 -1.2(4)
C5 C6 C7 C8 -0.1(4)
C5 C6 C7 N2 -178.3(2)
O3 N2 C7 C6 -75.9(3)
O2 N2 C7 C6 101.7(3)
O3 N2 C7 C8 105.9(3)
O2 N2 C7 C8 -76.5(3)
C6 C7 C8 C9 1.2(4)
N2 C7 C8 C9 179.3(3)
C6 C7 C8 C12 -179.3(3)
N2 C7 C8 C12 -1.3(4)
C7 C8 C9 C10 -1.1(4)
C12 C8 C9 C10 179.5(3)
C8 C9 C10 C5 -0.1(5)
C8 C9 C10 C11 180.0(3)
C6 C5 C10 C9 1.3(4)
N1 C5 C10 C9 -178.4(3)
C6 C5 C10 C11 -178.8(3)
N1 C5 C10 C11 1.5(4)
C13 O4 C12 O5 1.0(4)
C13 O4 C12 C8 179.9(3)
C7 C8 C12 O5 -13.9(4)
C9 C8 C12 O5 165.5(3)
C7 C8 C12 O4 167.1(3)
C9 C8 C12 O4 -13.5(4)

loop_
_cod_related_entry_id
_cod_related_entry_database
_cod_related_entry_code
1 ChemSpider 11251113
